data_7026143
loop_
_publ_author_name
'Wharmby, Michael T.'
'Miller, Stuart R.'
'Groves, John A.'
'Margiolaki, Irene'
'Ashbrook, Sharon E.'
'Wright, Paul A.'

_publ_section_title
;
 Yttrium bisphosphonate STA-13: a racemic phosphonate metal organic
 framework with permanent microporosity.
;
_journal_issue 28
_journal_name_full 'Dalton transactions (Cambridge, England : 2003)'
_journal_page_first 6389
_journal_page_last 6391
_journal_paper_doi 10.1039/c0dt00233j
_journal_volume 39
_journal_year 2010
_chemical_formula_moiety 'C21 N6 O18 P6 Y2, 7.75(O)'
_chemical_formula_sum 'C21 N6 O25.75 P6 Y2'
_chemical_formula_weight 1111.90
_chemical_name_systematic ' ?'
_space_group_IT_number 147
_symmetry_cell_setting trigonal
_symmetry_space_group_name_Hall '-P 3'
_symmetry_space_group_name_H-M 'P -3'
_audit_creation_date 2010-03-08T14:00
_audit_creation_method 'from EXP file using GSAS2CIF'
_audit_update_record ' 2010-03-08T14:00 Initial CIF as created by GSAS2CIF'
_cell_angle_alpha 90.0
_cell_angle_beta 90.0
_cell_angle_gamma 120.0
_cell_formula_units_Z 2
_cell_length_a 16.18945(26)
_cell_length_b 16.18945
_cell_length_c 10.00355(16)
_cell_measurement_temperature 100
_cell_volume 2270.64(5)
_computing_structure_refinement GSAS
_diffrn_ambient_temperature 100
_diffrn_measurement_device_type 'ID31, ESRF'
_diffrn_radiation_polarisn_ratio 0.95
_diffrn_radiation_probe x-ray
_diffrn_radiation_type synchrotron
_diffrn_radiation_wavelength 0.800178
_exptl_absorpt_correction_T_max 1.00000
_exptl_absorpt_correction_T_min 1.00000
_exptl_absorpt_process_details
; GSAS Absorption/surface roughness correction: function number 0
No correction is applied.
;
_exptl_crystal_density_diffrn 1.626
_exptl_crystal_density_meas 1.806
_exptl_crystal_density_method 'helium pycnometry'
_pd_block_id 2010-03-08T14:00|STA-13(Y)-AP||ID31
_pd_calc_method 'Rietveld Refinement'
_pd_char_colour white
_pd_instr_location ' ?'
_pd_meas_2theta_range_inc 0.003
_pd_meas_2theta_range_max 42.969
_pd_meas_2theta_range_min 0.003
_pd_meas_number_of_points 14323
_pd_phase_name 'STA-13(Y) - As prepared'
_pd_proc_2theta_range_inc 0.003
_pd_proc_2theta_range_max 42.97179
_pd_proc_2theta_range_min 0.005793
_pd_proc_info_datetime 2010-03-08T14:00:52
_pd_proc_info_excluded_regions ' ?'
_pd_proc_ls_background_function
; GSAS Background function number 7 with 36 terms.
Linear interpolation
1: 1984.59 2: 1872.62 3: 1366.28 4: 1222.75
5: 1080.07 6: 1031.29 7: 1066.03 8: 1221.17
9: 1450.49 10: 1554.57 11: 1379.40 12: 1114.25
13: 933.410 14: 794.499 15: 681.719 16: 578.365
17: 578.990 18: 512.592 19: 475.685 20: 466.528
21: 479.849 22: 456.979 23: 464.517 24: 473.970
25: 444.109 26: 426.630 27: 424.906 28: 463.004
29: 457.295 30: 472.870 31: 465.664 32: 459.435
33: 448.412 34: 424.120 35: 418.383 36: 440.601
;
_pd_proc_ls_peak_cutoff 0.00500
_pd_proc_ls_profile_function
;
CW Profile function number 3 with 19 terms
Pseudovoigt profile coefficients as parameterized in
P. Thompson, D.E. Cox & J.B. Hastings (1987). J. Appl. Cryst.,20,79-83.
Asymmetry correction of L.W. Finger, D.E. Cox & A. P. Jephcoat (1994).
J. Appl. Cryst.,27,892-900.
Peak tails are ignored where the intensity is below 0.0050 times the peak
Aniso. broadening axis 0.0 0.0 1.0
;
_pd_proc_ls_prof_R_factor 0.0409
_pd_proc_ls_prof_wR_expected 0.0256
_pd_proc_ls_prof_wR_factor 0.0523
_pd_proc_number_of_points 14323
_pd_spec_mounting ' ?'
_refine_diff_density_max 0.338
_refine_diff_density_min -0.371
_refine_ls_goodness_of_fit_all 2.11
_refine_ls_matrix_type full
_refine_ls_number_parameters 71
_refine_ls_number_restraints 67
_refine_ls_R_Fsqd_factor 0.04521
_refine_ls_shift/su_max 0.03
_refine_ls_shift/su_mean 0.01
_reflns_d_resolution_high 1.231
_reflns_d_resolution_low 14.020
_reflns_limit_h_max 13
_reflns_limit_h_min 0
_reflns_limit_k_max 6
_reflns_limit_k_min -6
_reflns_limit_l_max 8
_reflns_limit_l_min -8
_reflns_number_total 861
_cod_data_source_file c0dt00233j.txt
_cod_data_source_block STA-13(Y)-AP_publ
_cod_depositor_comments
;
The following automatic conversions were performed:

'_geom_bond_publ_flag' value 'N' changed to 'n' according to
/home/saulius/struct/CIF-dictionaries/cif_core.dic dictionary named
'cif_core.dic' version 2.4.2 from 2011-04-26 (55
times).

'_geom_angle_publ_flag' value 'N' changed to 'n' according
to /home/saulius/struct/CIF-dictionaries/cif_core.dic dictionary
named 'cif_core.dic' version 2.4.2 from 2011-04-26 (62 times).

Automatic conversion script
Id: cif_fix_values 1891 2012-01-12 08:04:46Z andrius 
;
_cod_original_cell_volume 2270.64(4)
_cod_database_code 7026143
_gsas_exptl_extinct_corr_t_min 1.00000
_gsas_exptl_extinct_corr_t_max 1.00000

loop_
_symmetry_equiv_pos_site_id
_symmetry_equiv_pos_as_xyz
1 +x,+y,+z
2 -y,x-y,+z
3 y-x,-x,+z
-1 -x,-y,-z
-2 +y,y-x,-z
-3 x-y,+x,-z

loop_
_atom_site_type_symbol
_atom_site_label
_atom_site_fract_x
_atom_site_fract_y
_atom_site_fract_z
_atom_site_occupancy
_atom_site_thermal_displace_type
_atom_site_U_iso_or_equiv
_atom_site_symmetry_multiplicity
Y Y1 0.6667 0.3333 0.3081(5) 1.0 Uiso 0.01273(33) 2
Y Y2 0.6667 0.3333 -0.2053(5) 1.0 Uiso 0.01273(33) 2
P P1 0.6042(5) 0.4511(5) 0.0632(6) 1.0 Uiso 0.01273(33) 6
P P4 0.2036(5) 0.4715(5) 0.4505(7) 1.0 Uiso 0.01273(33) 6
O O1 0.6584(7) 0.4414(8) 0.1740(8) 1.0 Uiso 0.01273(33) 6
O O2 0.6359(5) 0.4274(5) -0.0627(7) 1.0 Uiso 0.01273(33) 6
O O3 0.6219(9) 0.5518(8) 0.0591(14) 1.0 Uiso 0.01273(33) 6
O O4 0.2158(7) 0.5405(6) 0.5600(10) 1.0 Uiso 0.01273(33) 6
O O5 0.2507(5) 0.5245(6) 0.3290(8) 1.0 Uiso 0.01273(33) 6
O O6 0.1013(6) 0.4018(6) 0.4278(10) 1.0 Uiso 0.01273(33) 6
O O101 0.0 0.0 0.1040(26) 1.0 Uiso 0.06 2
O O102 0.2841(13) -0.0012(18) 0.2277(16) 1.0 Uiso 0.06 6
O O103 0.0300(17) 0.1918(12) 0.0191(26) 0.75 Uiso 0.06 6
O O104 0.1174(14) 0.0258(13) 0.3952(21) 0.5 Uiso 0.06 6
N N1 0.4159(7) 0.3839(10) 0.1771(12) 1.0 Uiso 0.01273(33) 6
N N4 0.3221(8) 0.3835(9) 0.4174(12) 1.0 Uiso 0.01273(33) 6
C C1 0.4750(7) 0.3600(10) 0.0890(15) 1.0 Uiso 0.01273(33) 6
C C2 0.3306(10) 0.2946(9) 0.2258(15) 1.0 Uiso 0.01273(33) 6
C C3 0.2693(8) 0.3169(10) 0.3074(14) 1.0 Uiso 0.01273(33) 6
C C4 0.2593(10) 0.3999(10) 0.5101(13) 1.0 Uiso 0.01273(33) 6
C C5 0.4118(9) 0.4681(9) 0.3796(16) 1.0 Uiso 0.01273(33) 6
C C6 0.4690(7) 0.4553(10) 0.2787(17) 1.0 Uiso 0.01273(33) 6
C C7 0.2781(21) 0.2409(25) 0.1036(26) 0.25 Uiso 0.01273(33) 6
C C8 0.1891(11) 0.2301(10) 0.3665(19) 0.75 Uiso 0.01273(33) 6

loop_
_atom_type_symbol
_atom_type_number_in_cell
_atom_type_scat_dispersion_real
_atom_type_scat_dispersion_imag
_atom_type_scat_Cromer_Mann_a1
_atom_type_scat_Cromer_Mann_a2
_atom_type_scat_Cromer_Mann_a3
_atom_type_scat_Cromer_Mann_a4
_atom_type_scat_Cromer_Mann_b1
_atom_type_scat_Cromer_Mann_b2
_atom_type_scat_Cromer_Mann_b3
_atom_type_scat_Cromer_Mann_b4
_atom_type_scat_Cromer_Mann_c
_atom_type_scat_source
Y 4.0 0.000 0.000 17.7760 1.40290 10.2946 12.8006 5.72629 0.12560 3.26588 104.354 1.91213 International_Tables_Vol_C
P 12.0 0.000 0.000 6.43450 1.90670 4.17910 27.1570 1.78000 0.52600 1.49080 68.1645 1.11490 International_Tables_Vol_C
O 51.5 0.000 0.000 3.04850 13.2771 2.28680 5.70110 1.54630 0.32390 0.86700 32.9089 0.25080 International_Tables_Vol_C
C 42.0 0.000 0.000 2.31000 20.8439 1.02000 10.2075 1.58860 0.56870 0.86500 51.6512 0.21560 International_Tables_Vol_C
N 12.0 0.000 0.000 12.2126 0.00570 3.13220 9.89330 2.01250 28.9975 1.16630 0.58260 -11.529 International_Tables_Vol_C

loop_
_geom_angle_atom_site_label_1
_geom_angle_atom_site_label_2
_geom_angle_atom_site_label_3
_geom_angle
_geom_angle_site_symmetry_1
_geom_angle_site_symmetry_3
_geom_angle_publ_flag
O1 Y1 O1 88.4(4) 1_555 2_655 n
O1 Y1 O1 88.4(4) 1_555 3_665 n
O1 Y1 O4 89.8(4) 1_555 -1_666 n
O1 Y1 O4 89.6(4) 1_555 -2_556 n
O1 Y1 O4 177.4(4) 1_555 -3_656 n
O1 Y1 O1 88.4(4) 2_655 3_665 n
O1 Y1 O4 177.3(4) 2_655 -1_666 n
O1 Y1 O4 89.8(4) 2_655 -2_556 n
O1 Y1 O4 89.6(4) 2_655 -3_656 n
O1 Y1 O4 89.6(4) 3_665 -1_666 n
O1 Y1 O4 177.3(4) 3_665 -2_556 n
O1 Y1 O4 89.8(4) 3_665 -3_656 n
O4 Y1 O4 92.1(4) -1_666 -2_556 n
O4 Y1 O4 92.2(4) -1_666 -3_656 n
O4 Y1 O4 92.2(4) -2_556 -3_656 n
O2 Y2 O2 86.0(4) 1_555 2_655 n
O2 Y2 O2 86.0(4) 1_555 3_665 n
O2 Y2 O5 83.37(26) 1_555 -1_665 n
O2 Y2 O5 96.00(30) 1_555 -2_555 n
O2 Y2 O5 169.06(30) 1_555 -3_655 n
O2 Y2 O2 86.0(4) 2_655 3_665 n
O2 Y2 O5 169.00(30) 2_655 -1_665 n
O2 Y2 O5 83.38(26) 2_655 -2_555 n
O2 Y2 O5 96.05(30) 2_655 -3_655 n
O2 Y2 O5 96.03(30) 3_665 -1_665 n
O2 Y2 O5 169.06(30) 3_665 -2_555 n
O2 Y2 O5 83.42(26) 3_665 -3_655 n
O5 Y2 O5 94.88(33) -1_665 -2_555 n
O5 Y2 O5 94.92(33) -1_665 -3_655 n
O5 Y2 O5 94.91(33) -2_555 -3_655 n
O1 P1 O2 108.1(6) 1_555 1_555 n
O1 P1 O3 109.6(7) 1_555 1_555 n
O1 P1 C1 107.6(8) 1_555 1_555 n
O2 P1 O3 110.7(7) 1_555 1_555 n
O2 P1 C1 107.9(5) 1_555 1_555 n
O3 P1 C1 112.8(7) 1_555 1_555 n
O4 P4 O5 109.4(7) 1_555 1_555 n
O4 P4 O6 111.0(6) 1_555 1_555 n
O4 P4 C4 107.5(7) 1_555 1_555 n
O5 P4 O6 112.0(6) 1_555 1_555 n
O5 P4 C4 110.7(6) 1_555 1_555 n
O6 P4 C4 106.1(8) 1_555 1_555 n
Y1 O1 P1 143.1(7) 1_555 1_555 n
Y2 O2 P1 155.6(6) 1_555 1_555 n
Y1 O4 P4 142.5(6) -1_666 1_555 n
Y2 O5 P4 152.2(6) -1_665 1_555 n
P1 C1 N1 119.0(8) 1_555 1_555 n
C1 N1 C2 110.1(10) 1_555 1_555 n
C1 N1 C6 114.8(9) 1_555 1_555 n
C2 N1 C6 115.7(9) 1_555 1_555 n
N1 C2 C3 110.8(8) 1_555 1_555 n
N1 C2 C7 106.1(9) 1_555 1_555 n
C3 C2 C7 110.0(16) 1_555 1_555 n
N1 C6 C5 115.6(8) 1_555 1_555 n
C2 C3 C8 111.7(14) 1_555 1_555 n
C2 C3 N4 112.3(9) 1_555 1_555 n
C8 C3 N4 108.0(9) 1_555 1_555 n
C6 C5 N4 116.8(8) 1_555 1_555 n
P4 C4 N4 119.3(10) 1_555 1_555 n
C3 N4 C5 115.6(8) 1_555 1_555 n
C3 N4 C4 113.2(10) 1_555 1_555 n
C5 N4 C4 116.1(10) 1_555 1_555 n

loop_
_geom_bond_atom_site_label_1
_geom_bond_atom_site_label_2
_geom_bond_distance
_geom_bond_site_symmetry_2
_geom_bond_publ_flag
Y1 O1 2.261(9) 1_555 n
Y1 O1 2.260(9) 2_655 n
Y1 O1 2.260(9) 3_665 n
Y1 O4 2.376(8) -1_666 n
Y1 O4 2.377(8) -2_556 n
Y1 O4 2.375(8) -3_656 n
Y2 O2 2.316(7) 1_555 n
Y2 O2 2.315(7) 2_655 n
Y2 O2 2.315(7) 3_665 n
Y2 O5 2.354(7) -1_665 n
Y2 O5 2.354(7) -2_555 n
Y2 O5 2.353(7) -3_655 n
P1 O1 1.470(6) 1_555 n
P1 O2 1.481(5) 1_555 n
P1 O3 1.508(10) 1_555 n
P1 C1 1.880(8) 1_555 n
P4 O4 1.506(8) 1_555 n
P4 O5 1.463(7) 1_555 n
P4 O6 1.483(9) 1_555 n
P4 C4 1.887(8) 1_555 n
O1 Y1 2.261(9) 1_555 n
O1 P1 1.470(6) 1_555 n
O2 Y2 2.316(7) 1_555 n
O2 P1 1.481(5) 1_555 n
O3 P1 1.508(10) 1_555 n
O4 Y1 2.376(8) -1_666 n
O4 P4 1.506(8) 1_555 n
O5 Y2 2.354(7) -1_665 n
O5 P4 1.463(7) 1_555 n
C1 P1 1.880(8) 1_555 n
C1 N1 1.487(6) 1_555 n
O6 P4 1.483(9) 1_555 n
N1 C1 1.487(6) 1_555 n
N1 C2 1.497(13) 1_555 n
N1 C6 1.454(10) 1_555 n
C2 N1 1.497(13) 1_555 n
C2 C3 1.462(13) 1_555 n
C2 C7 1.494(10) 1_555 n
C6 N1 1.454(10) 1_555 n
C6 C5 1.453(9) 1_555 n
C3 C2 1.462(13) 1_555 n
C3 C8 1.479(9) 1_555 n
C3 N4 1.477(13) 1_555 n
C8 C3 1.479(9) 1_555 n
C5 C6 1.453(9) 1_555 n
C5 N4 1.462(12) 1_555 n
O101 O101 2.08(5) -1_555 n
C4 P4 1.887(8) 1_555 n
C4 N4 1.494(8) 1_555 n
O103 C7 1.820(22) -3_555 n
C7 C2 1.494(10) 1_555 n
C7 O103 1.820(22) -2_555 n
N4 C3 1.477(13) 1_555 n
N4 C5 1.462(12) 1_555 n
N4 C4 1.494(8) 1_555 n
